data_7053870
loop_
_publ_author_name
'Najafpour, Mohammad Mahdi'
'Abbasi Isaloo, Mohsen'
'Abasi, Mahnaz'
'Ho\/ly\'nska, Ma\/lgorzata'

_publ_section_title
;
 Manganese oxide as a water-oxidizing catalyst: from the bulk to
 \%Angstr\"om-scale
;
_journal_issue 2
_journal_name_full 'New Journal of Chemistry'
_journal_page_first 852
_journal_paper_doi 10.1039/c3nj01393f
_journal_volume 38
_journal_year 2014
_chemical_formula_moiety 'H36 Mn5 O58 W12, 18(H2O)'
_chemical_formula_sum 'H72 Mn5 O76 W12'
_chemical_formula_weight 3769.48
_space_group_IT_number 2
_symmetry_cell_setting triclinic
_symmetry_space_group_name_Hall '-P 1'
_symmetry_space_group_name_H-M 'P -1'
_atom_sites_solution_hydrogens geom
_atom_sites_solution_primary direct
_atom_sites_solution_secondary difmap
_audit_creation_method SHELXL-97
_cell_angle_alpha 65.37(3)
_cell_angle_beta 66.76(3)
_cell_angle_gamma 80.51(3)
_cell_formula_units_Z 1
_cell_length_a 11.350(3)
_cell_length_b 12.153(3)
_cell_length_c 14.391(4)
_cell_measurement_reflns_used 3185
_cell_measurement_temperature 100(2)
_cell_measurement_theta_max 25.00
_cell_measurement_theta_min 2.69
_cell_volume 1658.0(9)
_computing_structure_refinement 'SHELXL-97 (Sheldrick, 1997)'
_computing_structure_solution 'SHELXS-97 (Sheldrick, 1990)'
_diffrn_ambient_temperature 100(2)
_diffrn_measured_fraction_theta_full 0.974
_diffrn_measured_fraction_theta_max 0.974
_diffrn_measurement_device_type 'Bruker D8 Quest CMOS diffractometer'
_diffrn_measurement_method \w
_diffrn_radiation_monochromator graphite
_diffrn_radiation_source 'fine-focus sealed tube'
_diffrn_radiation_type MoK\a
_diffrn_radiation_wavelength 0.71073
_diffrn_reflns_av_R_equivalents 0.0455
_diffrn_reflns_av_sigmaI/netI 0.0466
_diffrn_reflns_limit_h_max 13
_diffrn_reflns_limit_h_min -13
_diffrn_reflns_limit_k_max 14
_diffrn_reflns_limit_k_min -14
_diffrn_reflns_limit_l_max 17
_diffrn_reflns_limit_l_min -17
_diffrn_reflns_number 16997
_diffrn_reflns_theta_full 25.00
_diffrn_reflns_theta_max 25.00
_diffrn_reflns_theta_min 2.69
_exptl_absorpt_coefficient_mu 21.762
_exptl_absorpt_correction_T_max 0.753
_exptl_absorpt_correction_T_min 0.196
_exptl_absorpt_correction_type numerical
_exptl_absorpt_process_details 'Bruker, APEX2 v2012.10-0'
_exptl_crystal_colour colourless
_exptl_crystal_density_diffrn 3.775
_exptl_crystal_density_method 'not measured'
_exptl_crystal_description needle
_exptl_crystal_F_000 1693
_exptl_crystal_size_max 0.5
_exptl_crystal_size_mid 0.04
_exptl_crystal_size_min 0.03
_refine_diff_density_max 2.67
_refine_diff_density_min -1.91
_refine_diff_density_rms 0.31
_refine_ls_extinction_method none
_refine_ls_goodness_of_fit_ref 1.021
_refine_ls_hydrogen_treatment constr
_refine_ls_matrix_type full
_refine_ls_number_parameters 462
_refine_ls_number_reflns 5696
_refine_ls_number_restraints 84
_refine_ls_restrained_S_all 1.017
_refine_ls_R_factor_all 0.0405
_refine_ls_R_factor_gt 0.0317
_refine_ls_shift/su_max 0.001
_refine_ls_shift/su_mean 0.000
_refine_ls_structure_factor_coef Fsqd
_refine_ls_weighting_details 'calc w=1/[\s^2^(Fo^2^)+(0.0450P)^2^] where P=(Fo^2^+2Fc^2^)/3'
_refine_ls_weighting_scheme calc
_refine_ls_wR_factor_gt 0.0759
_refine_ls_wR_factor_ref 0.0789
_reflns_number_gt 4920
_reflns_number_total 5696
_reflns_threshold_expression >2sigma(I)
_cod_data_source_file c3nj01393f.txt
_cod_data_source_block 1
_cod_original_cell_volume 1658.0(8)
_cod_database_code 7053870

loop_
_symmetry_equiv_pos_as_xyz
'x, y, z'
'-x, -y, -z'

loop_
_atom_site_label
_atom_site_type_symbol
_atom_site_fract_x
_atom_site_fract_y
_atom_site_fract_z
_atom_site_U_iso_or_equiv
_atom_site_adp_type
_atom_site_occupancy
_atom_site_symmetry_multiplicity
_atom_site_calc_flag
_atom_site_refinement_flags
_atom_site_disorder_assembly
_atom_site_disorder_group
W1 W -0.16230(3) 0.80105(3) 0.35598(3) 0.00785(10) Uani 1 1 d . . .
W2 W 0.08154(3) 0.70631(3) 0.49888(3) 0.00708(10) Uani 1 1 d . . .
W3 W 0.18034(3) 0.73090(3) 0.23831(3) 0.00840(10) Uani 1 1 d . . .
W4 W 0.27306(3) 0.49478(3) 0.42114(3) 0.00738(10) Uani 1 1 d . . .
W5 W 0.15894(3) 0.44191(3) 0.22014(3) 0.00805(10) Uani 1 1 d . . .
W6 W 0.26453(3) 0.21172(3) 0.39128(3) 0.00820(10) Uani 1 1 d . . .
Mn1 Mn -0.43853(14) 0.87053(13) 0.27096(13) 0.0162(3) Uani 1 1 d . . .
Mn2 Mn 0.14289(13) 0.91898(12) 0.61425(11) 0.0095(3) Uani 1 1 d . . .
Mn3 Mn 0.5000 0.5000 0.0000 0.0102(4) Uani 1 2 d SD . .
O1 O -0.0713(6) 0.7681(5) 0.4733(5) 0.0099(14) Uani 1 1 d . . .
O2 O -0.0013(6) 0.7717(5) 0.2630(5) 0.0120(14) Uani 1 1 d . . .
O3 O -0.3059(6) 0.7878(5) 0.4945(5) 0.0112(14) Uani 1 1 d . . .
O4 O -0.1499(6) 0.9588(5) 0.3153(5) 0.0134(14) Uani 1 1 d . . .
O5 O -0.2598(6) 0.7930(5) 0.2901(5) 0.0102(13) Uani 1 1 d . . .
O6 O 0.0904(6) 0.5916(5) 0.4098(5) 0.0120(14) Uani 1 1 d . . .
H6 H 0.0271 0.5535 0.4259 0.014 Uiso 1 1 calc R . .
O7 O 0.1683(6) 0.8104(5) 0.3302(5) 0.0120(14) Uani 1 1 d . . .
O8 O 0.2478(6) 0.6264(5) 0.4728(5) 0.0077(13) Uani 1 1 d U . .
O9 O 0.1156(6) 0.8122(5) 0.5377(5) 0.0115(14) Uani 1 1 d . . .
O10 O 0.3198(6) 0.6367(5) 0.2693(5) 0.0114(14) Uani 1 1 d . . .
O11 O 0.1442(6) 0.6054(6) 0.2042(5) 0.0132(14) Uani 1 1 d . . .
O12 O 0.2569(6) 0.8383(5) 0.1097(5) 0.0146(15) Uani 1 1 d . . .
O13 O 0.2485(6) 0.4084(5) 0.3449(5) 0.0097(13) Uani 1 1 d . . .
O14 O 0.1768(6) 0.3906(5) 0.5557(5) 0.0082(13) Uani 1 1 d . . .
O15 O 0.4288(6) 0.4580(6) 0.4165(6) 0.0157(15) Uani 1 1 d . . .
O16 O 0.1658(6) 0.2674(5) 0.2986(5) 0.0116(14) Uani 1 1 d . . .
O17 O 0.4179(6) 0.2119(5) 0.2959(5) 0.0120(14) Uani 1 1 d . . .
O18 O 0.2181(6) 0.0573(5) 0.4492(5) 0.0143(15) Uani 1 1 d . . .
O19 O -0.0078(6) 0.4162(5) 0.3728(5) 0.0081(13) Uani 1 1 d . . .
O20 O 0.3071(6) 0.4525(6) 0.1149(5) 0.0127(14) Uani 1 1 d U A .
O21 O 0.0530(6) 0.4380(6) 0.1615(5) 0.0149(15) Uani 1 1 d . . .
O22 O -0.4537(7) 0.7666(7) 0.1861(7) 0.032(2) Uani 1 1 d . . .
O23 O -0.6240(9) 0.9515(8) 0.2674(11) 0.061(3) Uani 1 1 d . . .
O24 O -0.4613(7) 0.9875(6) 0.3616(6) 0.0228(17) Uani 1 1 d . . .
O25 O -0.5334(7) 0.7277(6) 0.4324(6) 0.0246(17) Uani 1 1 d . . .
O26 O -0.3322(9) 1.0120(8) 0.1185(7) 0.043(2) Uani 1 1 d . . .
O27 O 0.3434(7) 0.8622(7) 0.5903(6) 0.0243(17) Uani 1 1 d . . .
O28 O -0.0622(6) 0.9614(6) 0.6607(5) 0.0123(14) Uani 1 1 d . . .
O29 O 0.0944(6) 0.7683(6) 0.7712(5) 0.0173(15) Uani 1 1 d U . .
O30 O 0.5294(9) 0.5461(9) 0.1191(8) 0.024(3) Uani 0.741(14) 1 d PD A 1
O31 O 0.5592(9) 0.3126(7) 0.0757(7) 0.017(3) Uani 0.741(14) 1 d PD A 1
O30A O 0.492(3) 0.656(2) 0.040(3) 0.034(9) Uiso 0.259(14) 1 d PD A 2
O31A O 0.585(2) 0.3866(19) 0.1216(17) 0.013(7) Uiso 0.259(14) 1 d PD A 2
O1W O -0.1938(9) 0.5574(8) 0.2609(8) 0.045(2) Uani 1 1 d U . .
H1W1 H -0.1370 0.5200 0.2836 0.068 Uiso 1 1 d R . .
H2W1 H -0.2665 0.5380 0.2741 0.068 Uiso 1 1 d R . .
O2W O -0.0266(9) 0.7817(9) 0.0606(8) 0.050(2) Uani 1 1 d U . .
H1W2 H -0.0325 0.7101 0.0734 0.075 Uiso 1 1 d R . .
H2W2 H -0.0560 0.8438 0.0250 0.075 Uiso 1 1 d R . .
O3W O 0.3544(10) 0.6248(9) 0.7096(9) 0.057(3) Uani 1 1 d U . .
H1W3 H 0.3385 0.6028 0.7756 0.086 Uiso 1 1 d R . .
O4W O -0.4283(13) 0.8522(12) -0.0427(11) 0.019(3) Uani 0.50 1 d PU . .
O5W O 0.8067(12) 0.3197(11) 0.0654(11) 0.014(3) Uani 0.50 1 d PU . .
O6W O 0.7950(13) 0.2122(12) 0.0954(11) 0.018(3) Uani 0.50 1 d PU . .
O7W O 0.8695(15) 0.5022(13) 0.0600(12) 0.036(5) Uani 0.59(3) 1 d PU . .
O77W O 0.7870(19) 0.5515(16) 0.0692(14) 0.023(6) Uiso 0.41(3) 1 d P . .
O8W O -0.2387(15) 0.7227(14) 0.0561(13) 0.028(4) Uani 0.50 1 d PU . .
O9W O 0.0723(14) 0.9830(13) -0.0806(13) 0.027(4) Uani 0.50 1 d PU . .
O10W O -0.1646(15) 0.7978(14) -0.0795(13) 0.032(4) Uani 0.50 1 d PU . .

loop_
_atom_site_aniso_label
_atom_site_aniso_U_11
_atom_site_aniso_U_22
_atom_site_aniso_U_33
_atom_site_aniso_U_23
_atom_site_aniso_U_13
_atom_site_aniso_U_12
W1 0.00802(19) 0.00680(18) 0.0091(2) -0.00336(15) -0.00363(15) 0.00119(14)
W2 0.00637(18) 0.00613(18) 0.0084(2) -0.00262(15) -0.00254(15) -0.00020(14)
W3 0.00855(19) 0.00643(18) 0.00757(19) -0.00146(15) -0.00171(15) 0.00012(14)
W4 0.00619(19) 0.00586(18) 0.0091(2) -0.00238(15) -0.00242(15) 0.00008(14)
W5 0.00755(19) 0.00775(18) 0.00774(19) -0.00253(15) -0.00195(15) -0.00057(14)
W6 0.00890(19) 0.00576(18) 0.0085(2) -0.00233(15) -0.00214(15) -0.00014(15)
Mn1 0.0105(7) 0.0126(7) 0.0256(9) -0.0064(7) -0.0083(7) 0.0010(6)
Mn2 0.0115(7) 0.0085(7) 0.0093(7) -0.0045(6) -0.0037(6) 0.0005(6)
Mn3 0.0085(10) 0.0098(9) 0.0110(10) -0.0046(8) -0.0012(8) -0.0012(8)
O1 0.007(3) 0.008(3) 0.016(4) -0.007(3) -0.003(3) 0.000(3)
O2 0.011(3) 0.013(3) 0.014(3) -0.008(3) -0.005(3) 0.003(3)
O3 0.008(3) 0.007(3) 0.019(4) -0.007(3) -0.004(3) 0.001(3)
O4 0.017(4) 0.009(3) 0.012(3) -0.002(3) -0.007(3) 0.002(3)
O5 0.016(3) 0.011(3) 0.005(3) -0.005(3) -0.005(3) 0.004(3)
O6 0.013(3) 0.009(3) 0.010(3) -0.006(3) 0.002(3) -0.001(3)
O7 0.010(3) 0.006(3) 0.016(4) -0.001(3) -0.003(3) 0.000(3)
O8 0.008(2) 0.0077(19) 0.007(2) -0.0021(15) -0.0035(15) -0.0013(15)
O9 0.012(3) 0.010(3) 0.016(4) -0.005(3) -0.008(3) 0.000(3)
O10 0.003(3) 0.012(3) 0.019(4) -0.008(3) -0.001(3) -0.002(3)
O11 0.013(3) 0.017(3) 0.012(3) -0.006(3) -0.006(3) 0.000(3)
O12 0.016(3) 0.009(3) 0.017(4) -0.002(3) -0.006(3) -0.004(3)
O13 0.010(3) 0.013(3) 0.007(3) -0.005(3) -0.004(3) 0.003(3)
O14 0.009(3) 0.005(3) 0.007(3) -0.001(3) 0.001(3) -0.004(2)
O15 0.015(4) 0.011(3) 0.025(4) -0.006(3) -0.010(3) -0.001(3)
O16 0.010(3) 0.008(3) 0.015(4) -0.003(3) -0.004(3) 0.001(3)
O17 0.011(3) 0.009(3) 0.013(3) -0.003(3) -0.003(3) 0.001(3)
O18 0.023(4) 0.007(3) 0.012(3) -0.001(3) -0.005(3) -0.007(3)
O19 0.010(3) 0.002(3) 0.009(3) 0.000(3) -0.004(3) 0.001(2)
O20 0.012(2) 0.013(2) 0.012(2) -0.0066(16) -0.0024(16) 0.0014(16)
O21 0.018(4) 0.018(3) 0.009(3) -0.005(3) -0.005(3) 0.001(3)
O22 0.026(4) 0.039(5) 0.034(5) -0.016(4) -0.005(4) -0.016(4)
O23 0.039(5) 0.026(5) 0.154(11) -0.044(6) -0.067(7) 0.018(4)
O24 0.017(4) 0.022(4) 0.029(4) -0.015(3) -0.004(3) -0.001(3)
O25 0.021(4) 0.020(4) 0.029(4) -0.003(3) -0.010(3) -0.005(3)
O26 0.052(6) 0.034(5) 0.038(5) 0.005(4) -0.025(5) -0.017(4)
O27 0.017(4) 0.037(4) 0.025(4) -0.017(4) -0.009(3) 0.003(3)
O28 0.012(3) 0.016(3) 0.013(3) -0.011(3) -0.006(3) 0.003(3)
O29 0.018(2) 0.016(2) 0.016(2) -0.0033(16) -0.0070(17) -0.0005(16)
O30 0.025(6) 0.027(6) 0.026(6) -0.019(5) -0.006(5) 0.005(4)
O31 0.024(5) 0.016(5) 0.009(5) -0.008(4) -0.002(4) 0.001(4)
O1W 0.047(3) 0.045(3) 0.046(3) -0.0203(19) -0.0186(19) 0.0029(18)
O2W 0.051(3) 0.052(3) 0.049(3) -0.023(2) -0.016(2) -0.0030(19)
O3W 0.055(3) 0.056(3) 0.060(3) -0.022(2) -0.021(2) 0.0012(19)
O4W 0.022(4) 0.018(4) 0.018(4) -0.007(2) -0.006(2) -0.0033(19)
O5W 0.013(3) 0.015(3) 0.014(3) -0.005(2) -0.007(2) 0.0007(19)
O6W 0.019(4) 0.019(4) 0.018(4) -0.007(2) -0.008(2) -0.0007(19)
O7W 0.036(6) 0.037(6) 0.036(5) -0.014(3) -0.014(3) 0.000(2)
O8W 0.028(4) 0.029(4) 0.028(4) -0.010(2) -0.011(2) 0.001(2)
O9W 0.027(4) 0.027(4) 0.027(4) -0.010(2) -0.010(2) -0.001(2)
O10W 0.032(4) 0.032(4) 0.033(4) -0.013(2) -0.011(2) -0.001(2)

loop_
_atom_type_symbol
_atom_type_description
_atom_type_scat_dispersion_real
_atom_type_scat_dispersion_imag
_atom_type_scat_source
H H 0.0000 0.0000 'International Tables Vol C Tables 4.2.6.8 and 6.1.1.4'
O O 0.0106 0.0060 'International Tables Vol C Tables 4.2.6.8 and 6.1.1.4'
Mn Mn 0.3368 0.7283 'International Tables Vol C Tables 4.2.6.8 and 6.1.1.4'
W W -0.8490 6.8722 'International Tables Vol C Tables 4.2.6.8 and 6.1.1.4'

loop_
_geom_angle_atom_site_label_1
_geom_angle_atom_site_label_2
_geom_angle_atom_site_label_3
_geom_angle
_geom_angle_site_symmetry_1
_geom_angle_site_symmetry_3
O5 W1 O4 102.5(3) . .
O5 W1 O2 100.3(3) . .
O4 W1 O2 99.6(3) . .
O5 W1 O3 94.8(3) . .
O4 W1 O3 91.7(3) . .
O2 W1 O3 158.6(3) . .
O5 W1 O14 89.9(3) . 2_566
O4 W1 O14 164.9(3) . 2_566
O2 W1 O14 86.4(2) . 2_566
O3 W1 O14 78.5(2) . 2_566
O5 W1 O1 164.4(2) . .
O4 W1 O1 89.9(3) . .
O2 W1 O1 86.7(3) . .
O3 W1 O1 75.1(2) . .
O14 W1 O1 76.6(2) 2_566 .
O9 W2 O19 103.6(3) . 2_566
O9 W2 O1 102.1(3) . .
O19 W2 O1 96.1(3) 2_566 .
O9 W2 O8 97.7(3) . .
O19 W2 O8 92.8(3) 2_566 .
O1 W2 O8 155.6(3) . .
O9 W2 O6 163.6(3) . .
O19 W2 O6 89.8(3) 2_566 .
O1 W2 O6 85.4(3) . .
O8 W2 O6 71.9(2) . .
O12 W3 O10 101.4(3) . .
O12 W3 O7 101.8(3) . .
O10 W3 O7 91.7(3) . .
O12 W3 O11 102.2(3) . .
O10 W3 O11 88.0(3) . .
O7 W3 O11 155.5(3) . .
O12 W3 O2 102.6(3) . .
O10 W3 O2 155.8(3) . .
O7 W3 O2 86.8(3) . .
O11 W3 O2 83.7(3) . .
O12 W3 O6 176.3(3) . .
O10 W3 O6 75.8(2) . .
O7 W3 O6 75.9(2) . .
O11 W3 O6 80.3(2) . .
O2 W3 O6 80.4(3) . .
O15 W4 O14 103.4(3) . .
O15 W4 O13 103.2(3) . .
O14 W4 O13 94.1(3) . .
O15 W4 O8 97.4(3) . .
O14 W4 O8 92.3(3) . .
O13 W4 O8 156.3(3) . .
O15 W4 O10 96.5(3) . .
O14 W4 O10 160.0(3) . .
O13 W4 O10 83.6(2) . .
O8 W4 O10 82.6(2) . .
O15 W4 O6 165.0(3) . .
O14 W4 O6 87.1(3) . .
O13 W4 O6 86.3(2) . .
O8 W4 O6 71.2(2) . .
O10 W4 O6 72.9(2) . .
O21 W5 O20 102.3(3) . .
O21 W5 O11 100.9(3) . .
O20 W5 O11 97.8(3) . .
O21 W5 O16 96.2(3) . .
O20 W5 O16 95.7(3) . .
O11 W5 O16 155.3(3) . .
O21 W5 O19 87.5(3) . .
O20 W5 O19 169.5(3) . .
O11 W5 O19 83.7(2) . .
O16 W5 O19 79.4(2) . .
O21 W5 O13 161.7(3) . .
O20 W5 O13 93.2(3) . .
O11 W5 O13 86.4(3) . .
O16 W5 O13 72.3(2) . .
O19 W5 O13 76.6(2) . .
O17 W6 O18 102.5(3) . .
O17 W6 O3 99.9(3) . 2_566
O18 W6 O3 98.7(3) . 2_566
O17 W6 O16 100.7(3) . .
O18 W6 O16 95.3(3) . .
O3 W6 O16 151.8(3) 2_566 .
O17 W6 O13 96.6(3) . .
O18 W6 O13 159.8(3) . .
O3 W6 O13 84.3(2) 2_566 .
O16 W6 O13 74.5(2) . .
O17 W6 O1 170.9(3) . 2_566
O18 W6 O1 84.4(3) . 2_566
O3 W6 O1 72.9(2) 2_566 2_566
O16 W6 O1 84.4(2) . 2_566
O13 W6 O1 77.4(2) . 2_566
O22 Mn1 O5 96.8(3) . .
O22 Mn1 O26 91.9(3) . .
O5 Mn1 O26 89.5(3) . .
O22 Mn1 O23 88.4(4) . .
O5 Mn1 O23 174.0(4) . .
O26 Mn1 O23 93.3(4) . .
O22 Mn1 O25 92.0(3) . .
O5 Mn1 O25 86.3(3) . .
O26 Mn1 O25 174.6(3) . .
O23 Mn1 O25 90.6(4) . .
O22 Mn1 O24 169.1(3) . .
O5 Mn1 O24 93.8(3) . .
O26 Mn1 O24 90.5(3) . .
O23 Mn1 O24 80.9(3) . .
O25 Mn1 O24 86.4(3) . .
O9 Mn2 O4 172.3(3) . 2_576
O9 Mn2 O29 91.8(3) . .
O4 Mn2 O29 92.0(2) 2_576 .
O9 Mn2 O18 85.9(2) . 1_565
O4 Mn2 O18 91.3(2) 2_576 1_565
O29 Mn2 O18 171.6(3) . 1_565
O9 Mn2 O28 88.6(2) . .
O4 Mn2 O28 84.9(2) 2_576 .
O29 Mn2 O28 86.9(3) . .
O18 Mn2 O28 101.1(3) 1_565 .
O9 Mn2 O27 93.9(3) . .
O4 Mn2 O27 93.1(3) 2_576 .
O29 Mn2 O27 86.1(3) . .
O18 Mn2 O27 86.1(3) 1_565 .
O28 Mn2 O27 172.6(3) . .
O20 Mn3 O20 180.0 2_665 .
O20 Mn3 O30 93.2(3) 2_665 .
O20 Mn3 O30 86.8(3) . .
O20 Mn3 O30 86.8(3) 2_665 2_665
O20 Mn3 O30 93.2(3) . 2_665
O30 Mn3 O30 179.999(1) . 2_665
O20 Mn3 O31A 93.2(7) 2_665 2_665
O20 Mn3 O31A 86.8(7) . 2_665
O30 Mn3 O31A 127.4(7) . 2_665
O30 Mn3 O31A 52.6(7) 2_665 2_665
O20 Mn3 O31A 86.8(7) 2_665 .
O20 Mn3 O31A 93.2(7) . .
O30 Mn3 O31A 52.6(7) . .
O30 Mn3 O31A 127.4(7) 2_665 .
O31A Mn3 O31A 180.0 2_665 .
O20 Mn3 O30A 90.2(8) 2_665 2_665
O20 Mn3 O30A 89.8(8) . 2_665
O30 Mn3 O30A 140.1(9) . 2_665
O30 Mn3 O30A 39.9(9) 2_665 2_665
O31A Mn3 O30A 92.0(11) 2_665 2_665
O31A Mn3 O30A 88.0(11) . 2_665
O20 Mn3 O30A 89.8(8) 2_665 .
O20 Mn3 O30A 90.2(8) . .
O30 Mn3 O30A 39.9(9) . .
O30 Mn3 O30A 140.1(9) 2_665 .
O31A Mn3 O30A 88.0(11) 2_665 .
O31A Mn3 O30A 92.0(11) . .
O30A Mn3 O30A 179.999(2) 2_665 .
O20 Mn3 O31 90.8(3) 2_665 .
O20 Mn3 O31 89.2(3) . .
O30 Mn3 O31 90.3(4) . .
O30 Mn3 O31 89.7(4) 2_665 .
O31A Mn3 O31 141.7(7) 2_665 .
O31A Mn3 O31 38.3(7) . .
O30A Mn3 O31 49.9(9) 2_665 .
O30A Mn3 O31 130.1(9) . .
O20 Mn3 O31 89.2(3) 2_665 2_665
O20 Mn3 O31 90.8(3) . 2_665
O30 Mn3 O31 89.7(4) . 2_665
O30 Mn3 O31 90.3(4) 2_665 2_665
O31A Mn3 O31 38.3(7) 2_665 2_665
O31A Mn3 O31 141.7(7) . 2_665
O30A Mn3 O31 130.1(9) 2_665 2_665
O30A Mn3 O31 49.9(9) . 2_665
O31 Mn3 O31 179.999(1) . 2_665
W2 O1 W1 140.9(3) . .
W2 O1 W6 124.2(3) . 2_566
W1 O1 W6 93.3(2) . 2_566
W1 O2 W3 148.4(4) . .
W6 O3 W1 117.2(3) 2_566 .
W1 O4 Mn2 137.9(4) . 2_576
W1 O5 Mn1 137.5(3) . .
W2 O6 W4 97.3(3) . .
W2 O6 W3 97.0(2) . .
W4 O6 W3 96.0(2) . .
W2 O6 H6 120.3 . .
W4 O6 H6 120.3 . .
W3 O6 H6 120.3 . .
W2 O8 W4 117.8(3) . .
W2 O9 Mn2 169.9(4) . .
W3 O10 W4 115.3(3) . .
W5 O11 W3 149.2(4) . .
W4 O13 W6 125.7(3) . .
W4 O13 W5 137.9(3) . .
W6 O13 W5 95.1(2) . .
W4 O14 W1 136.7(3) . 2_566
W6 O16 W5 116.6(3) . .
W6 O18 Mn2 135.8(4) . 1_545
W2 O19 W5 137.2(3) 2_566 .
W5 O20 Mn3 164.3(4) . .
H1W1 O1W H2W1 132.0 . .
H1W2 O2W H2W2 132.7 . .

loop_
_geom_bond_atom_site_label_1
_geom_bond_atom_site_label_2
_geom_bond_distance
_geom_bond_site_symmetry_2
W1 O5 1.753(6) .
W1 O4 1.768(6) .
W1 O2 1.874(6) .
W1 O3 1.978(6) .
W1 O14 2.136(6) 2_566
W1 O1 2.180(6) .
W2 O9 1.746(6) .
W2 O19 1.797(6) 2_566
W2 O1 1.885(6) .
W2 O8 1.945(6) .
W2 O6 2.222(6) .
W3 O12 1.725(6) .
W3 O10 1.884(6) .
W3 O7 1.893(7) .
W3 O11 1.930(6) .
W3 O2 1.963(6) .
W3 O6 2.258(6) .
W4 O15 1.732(6) .
W4 O14 1.814(6) .
W4 O13 1.918(6) .
W4 O8 1.967(6) .
W4 O10 2.068(6) .
W4 O6 2.239(7) .
W5 O21 1.736(7) .
W5 O20 1.743(6) .
W5 O11 1.890(6) .
W5 O16 1.949(6) .
W5 O19 2.202(6) .
W5 O13 2.263(6) .
W6 O17 1.739(6) .
W6 O18 1.780(6) .
W6 O3 1.881(7) 2_566
W6 O16 1.916(6) .
W6 O13 2.194(6) .
W6 O1 2.348(6) 2_566
Mn1 O22 2.154(8) .
Mn1 O5 2.161(7) .
Mn1 O26 2.163(8) .
Mn1 O23 2.183(9) .
Mn1 O25 2.202(7) .
Mn1 O24 2.224(7) .
Mn2 O9 2.142(7) .
Mn2 O4 2.144(7) 2_576
Mn2 O29 2.159(7) .
Mn2 O18 2.177(6) 1_565
Mn2 O28 2.189(6) .
Mn2 O27 2.199(7) .
Mn3 O20 2.151(6) 2_665
Mn3 O20 2.151(6) .
Mn3 O30 2.163(9) .
Mn3 O30 2.163(9) 2_665
Mn3 O31A 2.182(15) 2_665
Mn3 O31A 2.182(15) .
Mn3 O30A 2.183(16) 2_665
Mn3 O30A 2.183(16) .
Mn3 O31 2.198(8) .
Mn3 O31 2.198(8) 2_665
O1 W6 2.348(6) 2_566
O3 W6 1.881(7) 2_566
O4 Mn2 2.144(7) 2_576
O6 H6 0.8200 .
O14 W1 2.135(6) 2_566
O18 Mn2 2.177(6) 1_545
O19 W2 1.797(6) 2_566
O1W H1W1 0.8219 .
O1W H2W1 0.8217 .
O2W H1W2 0.8202 .
O2W H2W2 0.8199 .
O3W H1W3 0.8213 .
O5W O6W 1.205(18) .
O7W O77W 1.02(2) .
O8W O10W 1.68(2) .

loop_
_geom_hbond_atom_site_label_D
_geom_hbond_atom_site_label_H
_geom_hbond_atom_site_label_A
_geom_hbond_distance_DH
_geom_hbond_distance_HA
_geom_hbond_distance_DA
_geom_hbond_angle_DHA
_geom_hbond_site_symmetry_A
O6 H6 O19 0.82 2.25 2.875(9) 134 .
O6 H6 O14 0.82 2.24 2.859(9) 132 2_566
O6 H6 O6 0.82 2.30 2.897(12) 130 2_566
O1W H1W1 O19 0.82 2.22 3.030(11) 170 .
O1W H2W1 O3W 0.82 2.25 2.888(13) 135 2_566
O2W H2W2 O9W 0.82 2.05 2.517(17) 116 .
O2W H2W2 O9W 0.82 2.50 2.934(18) 114 2_575
O2W H2W2 O10W 0.82 2.55 2.936(19) 110 .
O3W H1W3 O77W 0.82 2.33 2.95(2) 134 2_666
